data_4134390
loop_
_publ_author_name
'Cong, Xuefeng'
'Zhan, Gu'
'Mo, Zhenbo'
'Nishiura, Masayoshi'
'Hou, Zhaomin'

_publ_section_title
;
 Diastereodivergent [3 + 2] Annulation of Aromatic Aldimines with Alkenes
 via C-H Activation by Half-Sandwich Rare-Earth Catalysts.
;
_journal_issue 12
_journal_name_full 'Journal of the American Chemical Society'
_journal_page_first 5531
_journal_page_last 5537
_journal_paper_doi 10.1021/jacs.0c01171
_journal_volume 142
_journal_year 2020
_chemical_formula_moiety 'C19 H22 I N'
_chemical_formula_sum 'C19 H23 I N'
_chemical_formula_weight 392.28
_space_group_crystal_system monoclinic
_space_group_IT_number 14
_space_group_name_Hall '-P 2yn'
_space_group_name_H-M_alt 'P 1 21/n 1'
_atom_sites_solution_hydrogens mixed
_audit_creation_date 2019-05-22
_audit_creation_method
;
Olex2 1.2
(compiled 2018.05.29 svn.r3508 for OlexSys, GUI svn.r5506)
;
_cell_angle_alpha 90
_cell_angle_beta 93.3000(10)
_cell_angle_gamma 90
_cell_formula_units_Z 4
_cell_length_a 13.6969(3)
_cell_length_b 5.69450(10)
_cell_length_c 22.0831(6)
_cell_measurement_reflns_used 9916
_cell_measurement_temperature 163(2)
_cell_measurement_theta_max 25.06
_cell_measurement_theta_min 2.31
_cell_volume 1719.56(7)
_computing_cell_refinement 'SAINT V8.38A (?, 2016)'
_computing_data_reduction 'SAINT V8.38A (?, 2016)'
_computing_molecular_graphics 'Olex2 (Dolomanov et al., 2009)'
_computing_publication_material 'Olex2 (Dolomanov et al., 2009)'
_computing_structure_refinement 'ShelXL (Sheldrick, 2015)'
_computing_structure_solution 'SHELXT 2014/5 (Sheldrick, 2014)'
_diffrn_ambient_temperature 163.15
_diffrn_measured_fraction_theta_full 0.969
_diffrn_measured_fraction_theta_max 0.969
_diffrn_measurement_device_type 'Bruker APEX-II CCD'
_diffrn_measurement_method '\f and \w scans'
_diffrn_radiation_type MoK\a
_diffrn_radiation_wavelength 0.71073
_diffrn_reflns_av_R_equivalents 0.0194
_diffrn_reflns_av_unetI/netI 0.0154
_diffrn_reflns_Laue_measured_fraction_full 0.969
_diffrn_reflns_Laue_measured_fraction_max 0.969
_diffrn_reflns_limit_h_max 16
_diffrn_reflns_limit_h_min -16
_diffrn_reflns_limit_k_max 6
_diffrn_reflns_limit_k_min -6
_diffrn_reflns_limit_l_max 21
_diffrn_reflns_limit_l_min -26
_diffrn_reflns_number 13279
_diffrn_reflns_point_group_measured_fraction_full 0.969
_diffrn_reflns_point_group_measured_fraction_max 0.969
_diffrn_reflns_theta_full 25.065
_diffrn_reflns_theta_max 25.065
_diffrn_reflns_theta_min 3.222
_diffrn_standards_number 0
_exptl_absorpt_coefficient_mu 1.857
_exptl_absorpt_correction_T_max 0.7452
_exptl_absorpt_correction_T_min 0.6693
_exptl_absorpt_correction_type multi-scan
_exptl_absorpt_process_details SADABS
_exptl_crystal_colour colorless
_exptl_crystal_density_diffrn 1.515
_exptl_crystal_description block
_exptl_crystal_F_000 788
_refine_diff_density_max 0.383
_refine_diff_density_min -0.402
_refine_diff_density_rms 0.042
_refine_ls_extinction_method none
_refine_ls_goodness_of_fit_ref 1.109
_refine_ls_hydrogen_treatment mixed
_refine_ls_matrix_type full
_refine_ls_number_parameters 196
_refine_ls_number_reflns 2962
_refine_ls_number_restraints 0
_refine_ls_restrained_S_all 1.109
_refine_ls_R_factor_all 0.0180
_refine_ls_R_factor_gt 0.0173
_refine_ls_shift/su_max 0.001
_refine_ls_shift/su_mean 0.000
_refine_ls_structure_factor_coef Fsqd
_refine_ls_weighting_details 'w=1/[\s^2^(Fo^2^)+(0.0159P)^2^+0.9150P] where P=(Fo^2^+2Fc^2^)/3'
_refine_ls_weighting_scheme calc
_refine_ls_wR_factor_gt 0.0422
_refine_ls_wR_factor_ref 0.0426
_reflns_Friedel_coverage 0.000
_reflns_number_gt 2877
_reflns_number_total 2962
_reflns_threshold_expression 'I > 2\s(I)'
_cod_data_source_file ja0c01171_si_003.cif
_cod_data_source_block cxf527_0m_a
_cod_depositor_comments 'Adding full bibliography for 4134390--4134391.cif.'
_cod_database_code 4134390
_shelx_shelxl_version_number 2018/3
_shelx_space_group_comment
;
The symmetry employed for this shelxl refinement is uniquely defined
by the following loop, which should always be used as a source of
symmetry information in preference to the above space-group names.
They are only intended as comments.
;
_olex2_refinement_description
;
1. Fixed Uiso
 At 1.2 times of:
  All C(H) groups, All C(H,H) groups, All N(H) groups
 At 1.5 times of:
  All C(H,H,H) groups
2.a Ternary CH refined with riding coordinates:
 C00B(H00B), C00E(H00E)
2.b Secondary CH2 refined with riding coordinates:
 C00K(H00N,H00O)
2.c Aromatic/amide H refined with riding coordinates:
 C005(H005), C008(H008), C009(H009), C00C(H00C), C00D(H00D), C00H(H00K),
 C00I(H00L), C00J(H00M)
2.d Idealised Me refined as rotating group:
 C00F(H00A,H00F,H00G), C00G(H00H,H00I,H00J), C00L(H00P,H00Q,H00R)
;
_olex2_submission_special_instructions 'No special instructions were received'

loop_
_space_group_symop_operation_xyz
'x, y, z'
'-x+1/2, y+1/2, -z+1/2'
'-x, -y, -z'
'x-1/2, -y-1/2, z-1/2'

loop_
_atom_site_label
_atom_site_type_symbol
_atom_site_fract_x
_atom_site_fract_y
_atom_site_fract_z
_atom_site_U_iso_or_equiv
_atom_site_adp_type
_atom_site_occupancy
_atom_site_site_symmetry_order
_atom_site_calc_flag
_atom_site_refinement_flags_posn
_atom_site_refinement_flags_adp
_atom_site_refinement_flags_occupancy
_atom_site_disorder_assembly
_atom_site_disorder_group
I001 I 0.78279(2) -0.09315(2) 0.30883(2) 0.03658(6) Uani 1 1 d . . . . .
N002 N 0.84083(11) 0.3455(3) 0.61242(6) 0.0257(3) Uani 1 1 d . . . . .
H002 H 0.7946(15) 0.261(4) 0.6255(9) 0.031 Uiso 1 1 d R . . . .
C003 C 0.81094(11) 0.3191(3) 0.50135(7) 0.0246(3) Uani 1 1 d . . . . .
C004 C 0.79579(12) 0.0927(3) 0.39128(8) 0.0277(4) Uani 1 1 d . . . . .
C005 C 0.87324(12) 0.1341(3) 0.49126(8) 0.0268(3) Uani 1 1 d . . . . .
H005 H 0.919763 0.087435 0.521188 0.032 Uiso 1 1 calc R . . . .
C006 C 0.88867(12) 0.4780(3) 0.66369(8) 0.0289(4) Uani 1 1 d . . . . .
C007 C 0.62447(12) 0.4114(3) 0.58105(8) 0.0257(3) Uani 1 1 d . . . . .
C008 C 0.86534(12) 0.0185(3) 0.43557(8) 0.0287(4) Uani 1 1 d . . . . .
H008 H 0.906251 -0.107284 0.428076 0.034 Uiso 1 1 calc R . . . .
C009 C 0.73256(12) 0.2783(3) 0.40113(8) 0.0285(4) Uani 1 1 d . . . . .
H009 H 0.686548 0.326682 0.371090 0.034 Uiso 1 1 calc R . . . .
C00A C 0.74032(12) 0.3890(3) 0.45710(8) 0.0268(4) Uani 1 1 d . . . . .
C00B C 0.80590(12) 0.4687(3) 0.55795(8) 0.0251(3) Uani 1 1 d . . . . .
H00B H 0.849655 0.602744 0.553171 0.030 Uiso 1 1 calc R . . . .
C00C C 0.58193(13) 0.4861(3) 0.63355(8) 0.0299(4) Uani 1 1 d . . . . .
H00C H 0.599659 0.630736 0.650369 0.036 Uiso 1 1 calc R . . . .
C00D C 0.59582(12) 0.1927(3) 0.55724(8) 0.0293(4) Uani 1 1 d . . . . .
H00D H 0.622924 0.138411 0.522203 0.035 Uiso 1 1 calc R . . . .
C00E C 0.69813(12) 0.5660(3) 0.55134(8) 0.0273(4) Uani 1 1 d . . . . .
H00E H 0.696426 0.723802 0.568938 0.033 Uiso 1 1 calc R . . . .
C00F C 0.91840(16) 0.2951(4) 0.71148(9) 0.0427(5) Uani 1 1 d . . . . .
H00A H 0.861178 0.215631 0.724095 0.064 Uiso 1 1 calc GR . . . .
H00F H 0.950995 0.370938 0.745810 0.064 Uiso 1 1 calc GR . . . .
H00G H 0.961795 0.183211 0.694704 0.064 Uiso 1 1 calc GR . . . .
C00G C 0.98055(15) 0.5981(4) 0.64316(10) 0.0461(5) Uani 1 1 d . . . . .
H00H H 1.019158 0.486762 0.622312 0.069 Uiso 1 1 calc GR . . . .
H00I H 1.017988 0.657741 0.677904 0.069 Uiso 1 1 calc GR . . . .
H00J H 0.962386 0.725445 0.616342 0.069 Uiso 1 1 calc GR . . . .
C00H C 0.52778(13) 0.0556(3) 0.58495(9) 0.0328(4) Uani 1 1 d . . . . .
H00K H 0.509694 -0.089232 0.568396 0.039 Uiso 1 1 calc R . . . .
C00I C 0.51337(13) 0.3483(4) 0.66131(8) 0.0347(4) Uani 1 1 d . . . . .
H00L H 0.485593 0.401443 0.696237 0.042 Uiso 1 1 calc R . . . .
C00J C 0.48663(13) 0.1327(3) 0.63698(9) 0.0350(4) Uani 1 1 d . . . . .
H00M H 0.441134 0.039957 0.655558 0.042 Uiso 1 1 calc R . . . .
C00K C 0.67818(13) 0.5831(3) 0.48136(8) 0.0309(4) Uani 1 1 d . . . . .
H00N H 0.609486 0.558190 0.470034 0.037 Uiso 1 1 calc R . . . .
H00O H 0.697765 0.735114 0.466354 0.037 Uiso 1 1 calc R . . . .
C00L C 0.82137(16) 0.6581(4) 0.69117(11) 0.0516(6) Uani 1 1 d . . . . .
H00P H 0.804291 0.777123 0.661653 0.077 Uiso 1 1 calc GR . . . .
H00Q H 0.854443 0.728931 0.726059 0.077 Uiso 1 1 calc GR . . . .
H00R H 0.763077 0.581304 0.703058 0.077 Uiso 1 1 calc GR . . . .

loop_
_atom_site_aniso_label
_atom_site_aniso_U_11
_atom_site_aniso_U_22
_atom_site_aniso_U_33
_atom_site_aniso_U_23
_atom_site_aniso_U_13
_atom_site_aniso_U_12
I001 0.03404(8) 0.05120(10) 0.02454(8) -0.00414(5) 0.00197(5) -0.00032(5)
N002 0.0283(7) 0.0227(7) 0.0258(7) 0.0000(6) 0.0002(6) -0.0041(6)
C003 0.0217(8) 0.0272(8) 0.0251(8) 0.0034(7) 0.0036(6) -0.0024(6)
C004 0.0251(8) 0.0350(9) 0.0233(8) 0.0005(7) 0.0047(7) -0.0050(7)
C005 0.0199(7) 0.0343(9) 0.0261(8) 0.0027(7) -0.0002(6) 0.0020(6)
C006 0.0273(8) 0.0287(9) 0.0307(9) -0.0044(7) 0.0009(7) -0.0040(7)
C007 0.0221(8) 0.0240(8) 0.0307(9) 0.0055(7) 0.0004(7) 0.0059(6)
C008 0.0218(8) 0.0338(9) 0.0306(9) -0.0009(7) 0.0032(7) 0.0029(7)
C009 0.0252(8) 0.0346(9) 0.0256(8) 0.0096(7) 0.0008(6) -0.0010(7)
C00A 0.0246(8) 0.0269(8) 0.0291(9) 0.0078(7) 0.0041(7) 0.0002(6)
C00B 0.0259(8) 0.0218(8) 0.0279(8) 0.0018(7) 0.0028(7) -0.0020(6)
C00C 0.0273(8) 0.0315(9) 0.0308(9) 0.0009(7) -0.0007(7) 0.0040(7)
C00D 0.0269(8) 0.0252(8) 0.0361(9) 0.0015(7) 0.0039(7) 0.0053(7)
C00E 0.0288(9) 0.0195(8) 0.0340(9) 0.0026(7) 0.0046(7) 0.0031(6)
C00F 0.0511(12) 0.0453(12) 0.0307(10) 0.0011(9) -0.0070(9) -0.0105(9)
C00G 0.0365(11) 0.0557(13) 0.0456(12) 0.0029(10) -0.0018(9) -0.0178(9)
C00H 0.0265(8) 0.0267(9) 0.0446(10) 0.0058(8) -0.0027(8) 0.0010(7)
C00I 0.0276(9) 0.0483(11) 0.0284(9) 0.0057(8) 0.0027(7) 0.0046(8)
C00J 0.0222(8) 0.0421(11) 0.0405(10) 0.0163(8) -0.0007(7) -0.0005(7)
C00K 0.0314(9) 0.0261(9) 0.0353(10) 0.0091(7) 0.0026(7) 0.0052(7)
C00L 0.0426(11) 0.0542(13) 0.0568(14) -0.0297(11) -0.0065(10) 0.0046(10)

loop_
_atom_type_symbol
_atom_type_description
_atom_type_scat_dispersion_real
_atom_type_scat_dispersion_imag
_atom_type_scat_source
C C 0.0033 0.0016 'International Tables Vol C Tables 4.2.6.8 and 6.1.1.4'
H H 0.0000 0.0000 'International Tables Vol C Tables 4.2.6.8 and 6.1.1.4'
I I -0.4742 1.8119 'International Tables Vol C Tables 4.2.6.8 and 6.1.1.4'
N N 0.0061 0.0033 'International Tables Vol C Tables 4.2.6.8 and 6.1.1.4'

loop_
_geom_angle_atom_site_label_1
_geom_angle_atom_site_label_2
_geom_angle_atom_site_label_3
_geom_angle
_geom_angle_site_symmetry_1
_geom_angle_site_symmetry_3
_geom_angle_publ_flag
C006 N002 H002 109.3(13) . . ?
C00B N002 H002 109.6(13) . . ?
C00B N002 C006 119.86(14) . . ?
C005 C003 C00A 121.00(16) . . ?
C005 C003 C00B 128.22(15) . . ?
C00A C003 C00B 110.77(14) . . ?
C008 C004 I001 118.43(13) . . ?
C008 C004 C009 121.87(16) . . ?
C009 C004 I001 119.65(13) . . ?
C003 C005 H005 120.5 . . ?
C003 C005 C008 119.02(16) . . ?
C008 C005 H005 120.5 . . ?
N002 C006 C00F 105.68(14) . . ?
N002 C006 C00G 109.74(15) . . ?
N002 C006 C00L 113.27(15) . . ?
C00F C006 C00G 108.71(16) . . ?
C00F C006 C00L 109.11(17) . . ?
C00G C006 C00L 110.14(17) . . ?
C00C C007 C00D 117.56(16) . . ?
C00C C007 C00E 120.20(15) . . ?
C00D C007 C00E 122.24(15) . . ?
C004 C008 C005 119.49(16) . . ?
C004 C008 H008 120.3 . . ?
C005 C008 H008 120.3 . . ?
C004 C009 H009 121.0 . . ?
C00A C009 C004 117.92(15) . . ?
C00A C009 H009 121.0 . . ?
C003 C00A C00K 110.04(15) . . ?
C009 C00A C003 120.69(16) . . ?
C009 C00A C00K 129.23(16) . . ?
N002 C00B C003 112.53(13) . . ?
N002 C00B H00B 107.0 . . ?
N002 C00B C00E 120.65(14) . . ?
C003 C00B H00B 107.0 . . ?
C003 C00B C00E 102.00(13) . . ?
C00E C00B H00B 107.0 . . ?
C007 C00C H00C 119.4 . . ?
C00I C00C C007 121.26(17) . . ?
C00I C00C H00C 119.4 . . ?
C007 C00D H00D 119.4 . . ?
C00H C00D C007 121.13(17) . . ?
C00H C00D H00D 119.4 . . ?
C007 C00E C00B 113.51(13) . . ?
C007 C00E H00E 109.2 . . ?
C007 C00E C00K 112.51(14) . . ?
C00B C00E H00E 109.2 . . ?
C00K C00E C00B 102.95(13) . . ?
C00K C00E H00E 109.2 . . ?
C006 C00F H00A 109.5 . . ?
C006 C00F H00F 109.5 . . ?
C006 C00F H00G 109.5 . . ?
H00A C00F H00F 109.5 . . ?
H00A C00F H00G 109.5 . . ?
H00F C00F H00G 109.5 . . ?
C006 C00G H00H 109.5 . . ?
C006 C00G H00I 109.5 . . ?
C006 C00G H00J 109.5 . . ?
H00H C00G H00I 109.5 . . ?
H00H C00G H00J 109.5 . . ?
H00I C00G H00J 109.5 . . ?
C00D C00H H00K 119.8 . . ?
C00J C00H C00D 120.40(17) . . ?
C00J C00H H00K 119.8 . . ?
C00C C00I H00L 120.0 . . ?
C00J C00I C00C 120.00(18) . . ?
C00J C00I H00L 120.0 . . ?
C00H C00J C00I 119.65(17) . . ?
C00H C00J H00M 120.2 . . ?
C00I C00J H00M 120.2 . . ?
C00A C00K C00E 103.62(13) . . ?
C00A C00K H00N 111.0 . . ?
C00A C00K H00O 111.0 . . ?
C00E C00K H00N 111.0 . . ?
C00E C00K H00O 111.0 . . ?
H00N C00K H00O 109.0 . . ?
C006 C00L H00P 109.5 . . ?
C006 C00L H00Q 109.5 . . ?
C006 C00L H00R 109.5 . . ?
H00P C00L H00Q 109.5 . . ?
H00P C00L H00R 109.5 . . ?
H00Q C00L H00R 109.5 . . ?

loop_
_geom_bond_atom_site_label_1
_geom_bond_atom_site_label_2
_geom_bond_distance
_geom_bond_site_symmetry_2
_geom_bond_publ_flag
I001 C004 2.1046(17) . ?
N002 H002 0.86(2) . ?
N002 C006 1.481(2) . ?
N002 C00B 1.450(2) . ?
C003 C005 1.382(2) . ?
C003 C00A 1.393(2) . ?
C003 C00B 1.518(2) . ?
C004 C008 1.391(2) . ?
C004 C009 1.392(2) . ?
C005 H005 0.9300 . ?
C005 C008 1.394(2) . ?
C006 C00F 1.522(3) . ?
C006 C00G 1.524(3) . ?
C006 C00L 1.528(3) . ?
C007 C00C 1.394(2) . ?
C007 C00D 1.399(2) . ?
C007 C00E 1.516(2) . ?
C008 H008 0.9300 . ?
C009 H009 0.9300 . ?
C009 C00A 1.386(3) . ?
C00A C00K 1.512(2) . ?
C00B H00B 0.9800 . ?
C00B C00E 1.576(2) . ?
C00C H00C 0.9300 . ?
C00C C00I 1.393(3) . ?
C00D H00D 0.9300 . ?
C00D C00H 1.385(3) . ?
C00E H00E 0.9800 . ?
C00E C00K 1.557(3) . ?
C00F H00A 0.9600 . ?
C00F H00F 0.9600 . ?
C00F H00G 0.9600 . ?
C00G H00H 0.9600 . ?
C00G H00I 0.9600 . ?
C00G H00J 0.9600 . ?
C00H H00K 0.9300 . ?
C00H C00J 1.380(3) . ?
C00I H00L 0.9300 . ?
C00I C00J 1.381(3) . ?
C00J H00M 0.9300 . ?
C00K H00N 0.9700 . ?
C00K H00O 0.9700 . ?
C00L H00P 0.9600 . ?
C00L H00Q 0.9600 . ?
C00L H00R 0.9600 . ?
